data_2003749
loop_
_publ_author_name
'Akilan, R.'
'Sivakumar, K.'
'Subramanian, K.'
'Janarthanan, N.'
'Ramadas, K.'
'Fun, H.-K.'

_publ_section_title
;
 1-Cyclohexyl-3-(2-tolyl)thiourea
;
_journal_issue 8
_journal_name_full 'Acta Crystallographica Section C'
_journal_page_first 1627
_journal_page_last 1629
_journal_paper_doi 10.1107/S0108270195001211
_journal_volume 51
_journal_year 1995
_chemical_formula_sum 'C14 H20 N2 S'
_chemical_formula_weight 248.38
_chemical_name_systematic
;
1-Cyclohexyl-3(2-tolyl)thiourea
;
_space_group_IT_number 14
_symmetry_cell_setting monoclinic
_symmetry_space_group_name_Hall '-P 2ybc'
_symmetry_space_group_name_H-M 'P 1 21/c 1'
_audit_creation_method SHELXL
_cell_angle_alpha 90.00
_cell_angle_beta 92.45(1)
_cell_angle_gamma 90.00
_cell_formula_units_Z 4
_cell_length_a 8.153(1)
_cell_length_b 8.482(1)
_cell_length_c 20.638(2)
_cell_measurement_reflns_used 25
_cell_measurement_temperature 293(2)
_cell_measurement_theta_max 25
_cell_measurement_theta_min 8
_cell_volume 1425.9(3)
_computing_cell_refinement XSCANS
_computing_data_collection 'XSCANS (Fait, 1991)'
_computing_data_reduction XSCANS
_computing_molecular_graphics 'SHELXTL/PC (Sheldrick, 1990b)'
_computing_publication_material 'SHELXL93; PARST (Nardelli, 1983) for geometric calculations'
_computing_structure_refinement 'SHELXL93 (Sheldrick, 1993)'
_computing_structure_solution 'SHELXS86 (Sheldrick, 1990a)'
_diffrn_ambient_temperature 293(2)
_diffrn_measurement_device 'Siemens P4 four-circle'
_diffrn_measurement_method \q-2\q
_diffrn_radiation_monochromator graphite
_diffrn_radiation_source 'fine-focus sealed tube'
_diffrn_radiation_type MoK\a
_diffrn_radiation_wavelength 0.71073
_diffrn_reflns_av_R_equivalents 0.0175
_diffrn_reflns_av_sigmaI/netI 0.0351
_diffrn_reflns_limit_h_max 9
_diffrn_reflns_limit_h_min -1
_diffrn_reflns_limit_k_max 11
_diffrn_reflns_limit_k_min -1
_diffrn_reflns_limit_l_max 26
_diffrn_reflns_limit_l_min -26
_diffrn_reflns_number 4376
_diffrn_reflns_theta_max 27.50
_diffrn_reflns_theta_min 1.98
_diffrn_standards_decay_% 0
_diffrn_standards_interval_count 100
_diffrn_standards_number 3
_exptl_absorpt_coefficient_mu 0.209
_exptl_absorpt_correction_type none
_exptl_crystal_colour Colourless
_exptl_crystal_density_diffrn 1.157
_exptl_crystal_description 'Transparent needles'
_exptl_crystal_F_000 536
_exptl_crystal_size_max 0.58
_exptl_crystal_size_mid 0.52
_exptl_crystal_size_min 0.50
_refine_diff_density_max 0.164
_refine_diff_density_min -0.192
_refine_ls_extinction_method none
_refine_ls_goodness_of_fit_all 0.950
_refine_ls_goodness_of_fit_obs 1.064
_refine_ls_hydrogen_treatment refall
_refine_ls_matrix_type full
_refine_ls_number_parameters 234
_refine_ls_number_reflns 3204
_refine_ls_number_restraints 0
_refine_ls_restrained_S_all 0.950
_refine_ls_restrained_S_obs 1.064
_refine_ls_R_factor_all 0.0571
_refine_ls_R_factor_obs 0.0383
_refine_ls_shift/esd_max 0.000
_refine_ls_shift/esd_mean 0.000
_refine_ls_structure_factor_coef Fsqd
_refine_ls_weighting_scheme
; calc w = 1/[\s^2^(F~o~^2^) + (0.0717P)^2^]
  where P = (F~o~^2^ + 2F~c~^2^)/3
;
_refine_ls_wR_factor_all 0.1145
_refine_ls_wR_factor_obs 0.1065
_reflns_number_observed 2275
_reflns_number_total 3204
_reflns_observed_criterion >2sigma(I)
_cod_data_source_file as1160.cif
_cod_data_source_block akil4
_cod_depositor_comments
;
The following automatic conversions were performed:
'_symmetry_cell_setting' value 'Monoclinic' changed to 'monoclinic'
according to '/home/saulius/struct/CIF-dictionaries/cif_core.dic'
dictionary named 'cif_core.dic' version 2.4.1 from
2010-06-29.

'_exptl_absorpt_correction_type' value 'None' changed to
'none' according to '/home/saulius/struct/CIF-dictionaries/cif_core.dic'
dictionary named 'cif_core.dic' version 2.4.1 from 2010-06-29.

Automatic conversion script
Id: cif_fix_enum 1527 2010-12-29 10:47:43Z saulius 

The following automatic conversions were performed:

'_symmetry_cell_setting' value 'Monoclinic' changed to 'monoclinic'
according to /home/saulius/struct/CIF-dictionaries/cif_core.dic
dictionary named 'cif_core.dic' version 2.4.1 from
2010-06-29.

'_exptl_absorpt_correction_type' value 'None' changed to
'none' according to
/home/saulius/struct/CIF-dictionaries/cif_core.dic dictionary named
'cif_core.dic' version 2.4.1 from 2010-06-29.

'_geom_bond_publ_flag'
value 'Yes' changed to 'yes' according to
/home/saulius/struct/CIF-dictionaries/cif_core.dic dictionary named
'cif_core.dic' version 2.4.1 from 2010-06-29 (18
times).

'_geom_angle_publ_flag' value 'Yes' changed to 'yes'
according to /home/saulius/struct/CIF-dictionaries/cif_core.dic
dictionary named 'cif_core.dic' version 2.4.1 from 2010-06-29 (23
times).

Automatic conversion script
Id: cif_fix_values 1715 2011-07-08 13:25:40Z adriana 
;
_cod_original_sg_symbol_H-M 'P 21/c'
_cod_database_code 2003749

loop_
_symmetry_equiv_pos_as_xyz
'x, y, z'
'-x, y+1/2, -z+1/2'
'-x, -y, -z'
'x, -y-1/2, z-1/2'

loop_
_atom_site_aniso_label
_atom_site_aniso_U_11
_atom_site_aniso_U_12
_atom_site_aniso_U_13
_atom_site_aniso_U_22
_atom_site_aniso_U_23
_atom_site_aniso_U_33
S 0.0587(3) 0.0054(2) 0.0023(2) 0.0542(2) 0.0028(2) 0.0426(2)
C1 0.0677(12) 0.0091(11) 0.0052(8) 0.0896(14) 0.0006(8) 0.0408(8)
C2 0.093(2) 0.0186(13) 0.0145(9) 0.099(2) -0.0083(9) 0.0403(9)
C3 0.0735(13) 0.0071(11) 0.0292(10) 0.0812(14) 0.0064(9) 0.0643(11)
C4 0.0573(11) -0.0031(11) 0.0120(9) 0.093(2) 0.0003(10) 0.0632(11)
C5 0.0607(11) -0.0083(10) 0.0092(8) 0.0881(14) -0.0096(9) 0.0475(9)
C6 0.0558(9) 0.0040(8) 0.0104(6) 0.0530(9) 0.0005(6) 0.0385(7)
N7 0.0622(9) 0.0165(8) 0.0138(6) 0.0637(8) 0.0116(6) 0.0466(7)
C8 0.0478(8) 0.0001(7) 0.0036(6) 0.0533(8) -0.0010(6) 0.0384(7)
N9 0.0620(9) 0.0195(7) 0.0153(6) 0.0670(9) 0.0121(7) 0.0454(7)
C10 0.0503(8) 0.0031(7) 0.0108(6) 0.0529(9) 0.0014(6) 0.0445(7)
C11 0.0551(11) -0.0038(9) 0.0130(9) 0.0733(12) -0.0144(10) 0.0820(13)
C12 0.085(2) -0.0155(13) 0.059(2) 0.0758(14) -0.0099(14) 0.132(2)
C13 0.128(2) 0.006(2) 0.074(2) 0.088(2) 0.0107(14) 0.098(2)
C14 0.131(2) 0.015(2) 0.0205(12) 0.108(2) -0.0062(11) 0.0447(10)
C15 0.0660(11) -0.0020(9) 0.0056(8) 0.0775(11) -0.0093(8) 0.0526(9)
C16 0.085(2) -0.032(2) -0.0010(15) 0.147(3) -0.043(2) 0.101(2)

loop_
_atom_site_label
_atom_site_occupancy
_atom_site_fract_x
_atom_site_fract_y
_atom_site_fract_z
_atom_site_U_iso_or_equiv
_atom_site_thermal_displace_type
_atom_site_calc_flag
_atom_site_type_symbol
S 1 0.34234(5) 0.06892(5) 0.18215(2) 0.05185(15) Uani d S
C1 1 0.2563(3) -0.1139(3) 0.38544(8) 0.0660(5) Uani d C
C2 1 0.1126(3) -0.0521(3) 0.42328(9) 0.0774(6) Uani d C
C3 1 -0.0507(3) -0.1066(3) 0.39547(10) 0.0723(5) Uani d C
C4 1 -0.0720(3) -0.0644(3) 0.32442(10) 0.0710(5) Uani d C
C5 1 0.0689(2) -0.1344(3) 0.28688(9) 0.0652(5) Uani d C
C6 1 0.2325(2) -0.0751(2) 0.31383(7) 0.0489(4) Uani d C
N7 1 0.3684(2) -0.1409(2) 0.27850(6) 0.0572(4) Uani d N
C8 1 0.4186(2) -0.0921(2) 0.22119(7) 0.0465(3) Uani d C
N9 1 0.5386(2) -0.1805(2) 0.19659(6) 0.0578(4) Uani d N
C10 1 0.6157(2) -0.1519(2) 0.13713(7) 0.0490(4) Uani d C
C11 1 0.7709(2) -0.0891(2) 0.13953(12) 0.0699(5) Uani d C
C12 1 0.8539(3) -0.0662(3) 0.0838(2) 0.0960(8) Uani d C
C13 1 0.7820(4) -0.1044(3) 0.0260(2) 0.1029(10) Uani d C
C14 1 0.6268(4) -0.1666(3) 0.02279(10) 0.0943(8) Uani d C
C15 1 0.5403(2) -0.1952(2) 0.07865(8) 0.0653(5) Uani d C
C16 1 0.3729(4) -0.2670(5) 0.0741(2) 0.1112(10) Uani d C
H1A 1 0.2705(26) -0.2297(28) 0.3929(9) 0.081(6) Uiso d H
H1B 1 0.3545(25) -0.0655(22) 0.4010(9) 0.068(6) Uiso d H
H2A 1 0.1290(29) -0.0822(28) 0.4703(12) 0.101(7) Uiso d H
H2B 1 0.1259(33) 0.0534(32) 0.4253(12) 0.099(8) Uiso d H
H3A 1 -0.0559(29) -0.2264(32) 0.3999(11) 0.103(8) Uiso d H
H3B 1 -0.1371(29) -0.0615(26) 0.4205(11) 0.091(7) Uiso d H
H4A 1 -0.1762(30) -0.1086(28) 0.3094(11) 0.091(7) Uiso d H
H4B 1 -0.0663(24) 0.0505(25) 0.3217(9) 0.064(6) Uiso d H
H5A 1 0.0662(30) -0.2551(36) 0.2895(11) 0.111(9) Uiso d H
H5B 1 0.0608(24) -0.1124(25) 0.2415(10) 0.077(6) Uiso d H
H6 1 0.2336(20) 0.0339(22) 0.3093(8) 0.047(4) Uiso d H
H7 1 0.4115(21) -0.2202(22) 0.2943(8) 0.053(5) Uiso d H
H9 1 0.5826(22) -0.2471(23) 0.2198(8) 0.059(5) Uiso d H
H11 1 0.8223(27) -0.0579(27) 0.1782(11) 0.085(7) Uiso d H
H12 1 0.9631(32) -0.0195(34) 0.0829(13) 0.116(8) Uiso d H
H13 1 0.8315(45) -0.0961(41) -0.0106(17) 0.164(13) Uiso d H
H14 1 0.5782(32) -0.1967(31) -0.0146(13) 0.112(9) Uiso d H
H16A 1 0.3657(50) -0.3472(52) 0.0457(19) 0.188(17) Uiso d H
H16B 1 0.2878(42) -0.1865(47) 0.0867(17) 0.155(13) Uiso d H
H16C 1 0.3598(39) -0.3299(39) 0.1108(15) 0.131(13) Uiso d H

loop_
_atom_type_symbol
_atom_type_description
_atom_type_scat_source
_atom_type_scat_dispersion_real
_atom_type_scat_dispersion_imag
C C 'International Tables Vol C Tables 4.2.6.8 and 6.1.1.4' 0.0033 0.0016
H H 'International Tables Vol C Tables 4.2.6.8 and 6.1.1.4' 0.0000 0.0000
N N 'International Tables Vol C Tables 4.2.6.8 and 6.1.1.4' 0.0061 0.0033
S S 'International Tables Vol C Tables 4.2.6.8 and 6.1.1.4' 0.1246 0.1234

loop_
_geom_angle_atom_site_label_1
_geom_angle_atom_site_label_2
_geom_angle_atom_site_label_3
_geom_angle
_geom_angle_publ_flag
C6 C1 C2 110.7(2) yes
C3 C2 C1 112.7(2) yes
C2 C3 C4 111.2(2) yes
C3 C4 C5 109.9(2) yes
C6 C5 C4 110.8(2) yes
N7 C6 C5 111.42(14) yes
N7 C6 C1 109.53(14) yes
C5 C6 C1 111.1(2) yes
C8 N7 C6 126.22(15) yes
N7 C8 N9 114.59(14) yes
N7 C8 S 123.57(12) yes
N9 C8 S 121.83(11) yes
C8 N9 C10 125.75(14) yes
C11 C10 C15 120.7(2) yes
C11 C10 N9 118.4(2) yes
C15 C10 N9 120.78(15) yes
C10 C11 C12 120.8(2) yes
C13 C12 C11 119.8(2) yes
C12 C13 C14 120.1(2) yes
C13 C14 C15 121.7(2) yes
C10 C15 C14 116.9(2) yes
C10 C15 C16 122.4(2) yes
C14 C15 C16 120.7(2) yes

loop_
_geom_bond_atom_site_label_1
_geom_bond_atom_site_label_2
_geom_bond_distance
_geom_bond_publ_flag
S C8 1.691(2) yes
C1 C6 1.519(2) yes
C1 C2 1.529(3) yes
C2 C3 1.500(3) yes
C3 C4 1.512(3) yes
C4 C5 1.532(3) yes
C5 C6 1.510(3) yes
C6 N7 1.463(2) yes
N7 C8 1.334(2) yes
C8 N9 1.349(2) yes
N9 C10 1.423(2) yes
C10 C11 1.372(3) yes
C10 C15 1.381(2) yes
C11 C12 1.373(3) yes
C12 C13 1.347(4) yes
C13 C14 1.370(4) yes
C14 C15 1.398(3) yes
C15 C16 1.494(3) yes

loop_
_geom_torsion_atom_site_label_1
_geom_torsion_atom_site_label_2
_geom_torsion_atom_site_label_3
_geom_torsion_atom_site_label_4
_geom_torsion
C6 C1 C2 C3 53.2(3)
C1 C2 C3 C4 -54.9(3)
C2 C3 C4 C5 56.6(3)
C3 C4 C5 C6 -58.3(3)
C4 C5 C6 N7 180.0(2)
C4 C5 C6 C1 57.5(2)
C2 C1 C6 N7 -177.8(2)
C2 C1 C6 C5 -54.2(3)
C5 C6 N7 C8 79.3(2)
C1 C6 N7 C8 -157.3(2)
C6 N7 C8 N9 -175.1(2)
C6 N7 C8 S 5.9(2)
N7 C8 N9 C10 -178.6(2)
S C8 N9 C10 0.4(2)
C8 N9 C10 C11 104.2(2)
C8 N9 C10 C15 -79.6(2)
C15 C10 C11 C12 0.8(3)
N9 C10 C11 C12 176.9(2)
C10 C11 C12 C13 0.6(4)
C11 C12 C13 C14 -0.3(4)
C12 C13 C14 C15 -1.3(4)
C11 C10 C15 C14 -2.3(3)
N9 C10 C15 C14 -178.3(2)
C11 C10 C15 C16 178.7(3)
N9 C10 C15 C16 2.7(3)
C13 C14 C15 C10 2.6(4)
C13 C14 C15 C16 -178.4(3)

loop_
_cod_related_entry_id
_cod_related_entry_database
_cod_related_entry_code
1 ChemSpider 5317615
